data_4063562
loop_
_publ_author_name
'Kim, Youngmin'
'Jordan, Richard F.'

_publ_section_title
;
 Synthesis, Structures, and Ethylene Dimerization Reactivity of Palladium
 Alkyl Complexes That Contain a Chelating Phosphine--Trifluoroborate
 Ligand
;
_journal_issue 16
_journal_name_full Organometallics
_journal_page_first 4250
_journal_paper_doi 10.1021/om200472x
_journal_volume 30
_journal_year 2011
_chemical_formula_sum 'C29 H27 B F3 N2 P Pd'
_chemical_formula_weight 608.71
_chemical_name_systematic
; 
 ? 
;
_space_group_IT_number 15
_symmetry_space_group_name_Hall '-C 2yc'
_symmetry_space_group_name_H-M 'C 1 2/c 1'
_atom_sites_solution_hydrogens geom
_atom_sites_solution_primary direct
_atom_sites_solution_secondary difmap
_audit_creation_method SHELXL-97
_cell_angle_alpha 90.00
_cell_angle_beta 103.764(3)
_cell_angle_gamma 90.00
_cell_formula_units_Z 8
_cell_length_a 17.395(4)
_cell_length_b 10.217(2)
_cell_length_c 31.604(7)
_cell_measurement_reflns_used 1024
_cell_measurement_temperature 100(2)
_cell_measurement_theta_max 28.37
_cell_measurement_theta_min 1.33
_cell_volume 5456(2)
_computing_structure_refinement 'SHELXL-97 (Sheldrick, 2008)'
_computing_structure_solution 'SHELXS-97 (Sheldrick, 2008)'
_diffrn_ambient_temperature 100(2)
_diffrn_measured_fraction_theta_full 0.966
_diffrn_measured_fraction_theta_max 0.966
_diffrn_radiation_monochromator graphite
_diffrn_radiation_source 'fine-focus sealed tube'
_diffrn_radiation_type MoK\a
_diffrn_radiation_wavelength 0.71073
_diffrn_reflns_av_R_equivalents 0.0250
_diffrn_reflns_av_sigmaI/netI 0.0210
_diffrn_reflns_limit_h_max 22
_diffrn_reflns_limit_h_min -23
_diffrn_reflns_limit_k_max 13
_diffrn_reflns_limit_k_min -13
_diffrn_reflns_limit_l_max 41
_diffrn_reflns_limit_l_min -42
_diffrn_reflns_number 31541
_diffrn_reflns_theta_full 28.37
_diffrn_reflns_theta_max 28.37
_diffrn_reflns_theta_min 1.33
_exptl_absorpt_coefficient_mu 0.780
_exptl_absorpt_correction_T_max 0.8853
_exptl_absorpt_correction_T_min 0.8111
_exptl_absorpt_correction_type multi-scan
_exptl_absorpt_process_details
;
absorption corrections were made based on correspondance of
equivalent intensities usingprogram SADABS (G. Sheldrick, Bruker 
Analytical X-ray Systems, Madison, WI)
;
_exptl_crystal_density_diffrn 1.482
_exptl_crystal_density_method 'not measured'
_exptl_crystal_F_000 2464
_exptl_crystal_size_max 0.28
_exptl_crystal_size_mid 0.16
_exptl_crystal_size_min 0.16
_refine_diff_density_max 0.508
_refine_diff_density_min -0.385
_refine_diff_density_rms 0.146
_refine_ls_extinction_method none
_refine_ls_goodness_of_fit_ref 1.160
_refine_ls_hydrogen_treatment constr
_refine_ls_matrix_type full
_refine_ls_number_parameters 335
_refine_ls_number_reflns 6622
_refine_ls_number_restraints 0
_refine_ls_restrained_S_all 1.160
_refine_ls_R_factor_all 0.0277
_refine_ls_R_factor_gt 0.0241
_refine_ls_shift/su_max 0.001
_refine_ls_shift/su_mean 0.000
_refine_ls_structure_factor_coef Fsqd
_refine_ls_weighting_details 'calc w=1/[\s^2^(Fo^2^)+(0.0386P)^2^+1.8970P] where P=(Fo^2^+2Fc^2^)/3'
_refine_ls_weighting_scheme calc
_refine_ls_wR_factor_gt 0.0635
_refine_ls_wR_factor_ref 0.0713
_reflns_number_gt 6080
_reflns_number_total 6622
_reflns_threshold_expression >2sigma(I)
_cod_data_source_file om200472x_si_002.cif
_cod_data_source_block cpd6
_cod_original_sg_symbol_H-M C2/c
_cod_database_code 4063562

loop_
_symmetry_equiv_pos_as_xyz
'x, y, z'
'-x, y, -z+1/2'
'x+1/2, y+1/2, z'
'-x+1/2, y+1/2, -z+1/2'
'-x, -y, -z'
'x, -y, z-1/2'
'-x+1/2, -y+1/2, -z'
'x+1/2, -y+1/2, z-1/2'

loop_
_atom_site_label
_atom_site_type_symbol
_atom_site_fract_x
_atom_site_fract_y
_atom_site_fract_z
_atom_site_U_iso_or_equiv
_atom_site_adp_type
_atom_site_occupancy
_atom_site_symmetry_multiplicity
_atom_site_calc_flag
_atom_site_refinement_flags
B1 B 0.39206(12) 0.41117(19) 0.14926(7) 0.0193(4) Uani 1 1 d .
C1 C 0.19783(10) 0.26068(18) 0.17422(6) 0.0209(4) Uani 1 1 d .
H1A H 0.1604 0.2239 0.1898 0.031 Uiso 1 1 calc R
H1B H 0.1715 0.2708 0.1433 0.031 Uiso 1 1 calc R
H1C H 0.2162 0.3463 0.1866 0.031 Uiso 1 1 calc R
C2 C 0.36723(10) 0.25182(18) 0.26787(6) 0.0207(4) Uani 1 1 d .
H2 H 0.3943 0.2988 0.2499 0.025 Uiso 1 1 calc R
C3 C 0.38605(10) 0.27755(18) 0.31232(6) 0.0226(4) Uani 1 1 d .
H3 H 0.4246 0.3416 0.3244 0.027 Uiso 1 1 calc R
C4 C 0.34705(11) 0.20727(19) 0.33902(6) 0.0231(4) Uani 1 1 d .
H4 H 0.3592 0.2218 0.3696 0.028 Uiso 1 1 calc R
C5 C 0.29005(11) 0.11567(17) 0.31984(6) 0.0221(4) Uani 1 1 d .
H5 H 0.2626 0.0668 0.3372 0.027 Uiso 1 1 calc R
C6 C 0.27384(10) 0.09660(17) 0.27499(6) 0.0200(4) Uani 1 1 d .
H6 H 0.2344 0.0347 0.2622 0.024 Uiso 1 1 calc R
C7 C 0.46153(10) 0.01004(18) 0.18996(6) 0.0202(4) Uani 1 1 d .
H7 H 0.4793 0.0971 0.1877 0.024 Uiso 1 1 calc R
C8 C 0.51502(11) -0.09296(19) 0.19185(6) 0.0236(4) Uani 1 1 d .
H8 H 0.5685 -0.0759 0.1914 0.028 Uiso 1 1 calc R
C9 C 0.48913(11) -0.22075(18) 0.19446(6) 0.0248(4) Uani 1 1 d .
H9 H 0.5241 -0.2923 0.1946 0.030 Uiso 1 1 calc R
C10 C 0.41099(11) -0.24246(18) 0.19685(6) 0.0234(4) Uani 1 1 d .
H10 H 0.3921 -0.3286 0.1994 0.028 Uiso 1 1 calc R
C11 C 0.36143(11) -0.13480(17) 0.19536(6) 0.0201(4) Uani 1 1 d .
H11 H 0.3085 -0.1495 0.1973 0.024 Uiso 1 1 calc R
C12 C 0.18886(10) 0.05687(17) 0.07673(6) 0.0171(3) Uani 1 1 d .
C13 C 0.12929(10) 0.01783(18) 0.09737(6) 0.0203(4) Uani 1 1 d .
H13 H 0.1323 0.0431 0.1267 0.024 Uiso 1 1 calc R
C14 C 0.06523(11) -0.05842(19) 0.07479(6) 0.0247(4) Uani 1 1 d .
H14 H 0.0246 -0.0829 0.0887 0.030 Uiso 1 1 calc R
C15 C 0.06108(11) -0.09825(19) 0.03214(6) 0.0237(4) Uani 1 1 d .
H15 H 0.0185 -0.1516 0.0172 0.028 Uiso 1 1 calc R
C16 C 0.12007(11) -0.05929(19) 0.01133(6) 0.0252(4) Uani 1 1 d .
H16 H 0.1172 -0.0856 -0.0178 0.030 Uiso 1 1 calc R
C17 C 0.18299(11) 0.01818(19) 0.03347(6) 0.0228(4) Uani 1 1 d .
H17 H 0.2224 0.0451 0.0190 0.027 Uiso 1 1 calc R
C18 C 0.35582(10) 0.07151(17) 0.08723(5) 0.0166(3) Uani 1 1 d .
C19 C 0.36120(10) -0.06657(17) 0.08876(6) 0.0186(3) Uani 1 1 d .
H19 H 0.3212 -0.1162 0.0972 0.022 Uiso 1 1 calc R
C20 C 0.42496(11) -0.13068(17) 0.07792(6) 0.0221(4) Uani 1 1 d .
H20 H 0.4281 -0.2235 0.0791 0.027 Uiso 1 1 calc R
C21 C 0.48401(11) -0.05843(19) 0.06542(6) 0.0244(4) Uani 1 1 d .
H21 H 0.5278 -0.1018 0.0586 0.029 Uiso 1 1 calc R
C22 C 0.47849(11) 0.07792(19) 0.06301(6) 0.0243(4) Uani 1 1 d .
H22 H 0.5182 0.1269 0.0540 0.029 Uiso 1 1 calc R
C23 C 0.41484(11) 0.14290(17) 0.07379(6) 0.0204(4) Uani 1 1 d .
H23 H 0.4116 0.2356 0.0720 0.024 Uiso 1 1 calc R
C24 C 0.26415(10) 0.31932(17) 0.08652(6) 0.0171(3) Uani 1 1 d .
C25 C 0.19807(11) 0.34875(18) 0.05209(6) 0.0202(4) Uani 1 1 d .
H25 H 0.1642 0.2800 0.0386 0.024 Uiso 1 1 calc R
C26 C 0.18172(11) 0.47732(18) 0.03762(6) 0.0231(4) Uani 1 1 d .
H26 H 0.1367 0.4957 0.0147 0.028 Uiso 1 1 calc R
C27 C 0.23161(12) 0.57820(18) 0.05688(6) 0.0242(4) Uani 1 1 d .
H27 H 0.2209 0.6659 0.0473 0.029 Uiso 1 1 calc R
C28 C 0.29796(11) 0.54903(17) 0.09052(6) 0.0210(4) Uani 1 1 d .
H28 H 0.3323 0.6186 0.1028 0.025 Uiso 1 1 calc R
C29 C 0.31619(10) 0.42147(17) 0.10697(6) 0.0179(3) Uani 1 1 d .
F1 F 0.45274(6) 0.49951(10) 0.14445(4) 0.0258(2) Uani 1 1 d .
F2 F 0.36862(6) 0.44712(10) 0.18811(3) 0.0221(2) Uani 1 1 d .
F3 F 0.42595(6) 0.28474(10) 0.15574(4) 0.0245(2) Uani 1 1 d .
N1 N 0.31176(8) 0.16244(14) 0.24897(5) 0.0163(3) Uani 1 1 d .
N2 N 0.38502(8) -0.01006(14) 0.19126(5) 0.0173(3) Uani 1 1 d .
P1 P 0.27543(3) 0.14879(4) 0.107414(15) 0.01489(9) Uani 1 1 d .
Pd1 Pd 0.292862(7) 0.137094(12) 0.180337(4) 0.01414(5) Uani 1 1 d .

loop_
_atom_site_aniso_label
_atom_site_aniso_U_11
_atom_site_aniso_U_22
_atom_site_aniso_U_33
_atom_site_aniso_U_23
_atom_site_aniso_U_13
_atom_site_aniso_U_12
B1 0.0191(9) 0.0148(9) 0.0252(10) -0.0012(8) 0.0076(8) -0.0018(8)
C1 0.0195(9) 0.0206(9) 0.0246(9) -0.0009(7) 0.0090(7) 0.0055(7)
C2 0.0162(8) 0.0218(9) 0.0252(9) 0.0017(7) 0.0068(7) -0.0015(7)
C3 0.0170(8) 0.0245(9) 0.0254(9) -0.0032(7) 0.0033(7) -0.0019(7)
C4 0.0226(9) 0.0267(10) 0.0195(9) -0.0016(7) 0.0042(7) 0.0038(7)
C5 0.0238(9) 0.0204(9) 0.0248(9) 0.0025(7) 0.0110(8) 0.0006(7)
C6 0.0190(9) 0.0174(8) 0.0244(9) 0.0002(7) 0.0066(7) -0.0008(7)
C7 0.0178(8) 0.0186(8) 0.0240(9) -0.0009(7) 0.0045(7) -0.0024(7)
C8 0.0161(8) 0.0246(9) 0.0298(10) -0.0008(8) 0.0051(7) 0.0017(7)
C9 0.0221(9) 0.0212(9) 0.0301(10) -0.0013(8) 0.0040(8) 0.0051(7)
C10 0.0238(9) 0.0169(9) 0.0288(10) -0.0007(7) 0.0048(8) -0.0010(7)
C11 0.0159(8) 0.0195(9) 0.0245(9) -0.0015(7) 0.0039(7) -0.0017(6)
C12 0.0147(8) 0.0166(8) 0.0200(8) -0.0002(6) 0.0042(7) 0.0000(6)
C13 0.0200(9) 0.0219(9) 0.0197(9) 0.0007(7) 0.0064(7) -0.0019(7)
C14 0.0198(9) 0.0285(10) 0.0258(10) 0.0049(8) 0.0057(7) -0.0064(7)
C15 0.0202(9) 0.0214(9) 0.0263(10) 0.0015(7) -0.0010(7) -0.0046(7)
C16 0.0238(9) 0.0307(10) 0.0207(9) -0.0059(8) 0.0044(7) -0.0011(8)
C17 0.0200(9) 0.0281(10) 0.0218(9) -0.0027(7) 0.0083(7) -0.0032(7)
C18 0.0153(8) 0.0184(8) 0.0167(8) -0.0023(6) 0.0050(6) 0.0005(6)
C19 0.0177(8) 0.0186(8) 0.0206(9) -0.0025(7) 0.0070(7) -0.0024(7)
C20 0.0233(9) 0.0187(9) 0.0253(10) -0.0042(7) 0.0074(8) 0.0020(7)
C21 0.0184(9) 0.0276(10) 0.0296(10) -0.0039(8) 0.0105(8) 0.0034(7)
C22 0.0194(9) 0.0258(10) 0.0307(10) -0.0028(8) 0.0117(8) -0.0034(7)
C23 0.0199(9) 0.0175(9) 0.0252(9) -0.0018(7) 0.0080(7) -0.0017(7)
C24 0.0180(8) 0.0162(8) 0.0200(9) 0.0012(7) 0.0100(7) 0.0020(7)
C25 0.0183(9) 0.0227(9) 0.0213(9) 0.0002(7) 0.0077(7) 0.0017(7)
C26 0.0232(9) 0.0283(10) 0.0197(9) 0.0045(7) 0.0087(7) 0.0058(8)
C27 0.0330(10) 0.0194(9) 0.0244(9) 0.0049(7) 0.0148(8) 0.0059(8)
C28 0.0273(9) 0.0158(8) 0.0237(9) 0.0000(7) 0.0138(7) -0.0006(7)
C29 0.0197(8) 0.0178(8) 0.0200(8) -0.0011(7) 0.0122(7) 0.0008(7)
F1 0.0225(5) 0.0215(5) 0.0359(6) -0.0027(5) 0.0117(5) -0.0066(4)
F2 0.0236(5) 0.0213(5) 0.0223(5) -0.0013(4) 0.0069(4) -0.0005(4)
F3 0.0186(5) 0.0154(5) 0.0379(6) -0.0026(4) 0.0040(5) 0.0015(4)
N1 0.0140(7) 0.0166(7) 0.0189(7) -0.0005(5) 0.0054(6) 0.0007(5)
N2 0.0168(7) 0.0164(7) 0.0181(7) -0.0010(6) 0.0030(6) 0.0007(6)
P1 0.0135(2) 0.0146(2) 0.0176(2) -0.00117(16) 0.00587(17) -0.00019(15)
Pd1 0.01284(8) 0.01356(8) 0.01678(8) -0.00085(4) 0.00503(5) 0.00057(4)

loop_
_atom_type_symbol
_atom_type_description
_atom_type_scat_dispersion_real
_atom_type_scat_dispersion_imag
_atom_type_scat_source
C C 0.0033 0.0016 'International Tables Vol C Tables 4.2.6.8 and 6.1.1.4'
H H 0.0000 0.0000 'International Tables Vol C Tables 4.2.6.8 and 6.1.1.4'
B B 0.0013 0.0007 'International Tables Vol C Tables 4.2.6.8 and 6.1.1.4'
N N 0.0061 0.0033 'International Tables Vol C Tables 4.2.6.8 and 6.1.1.4'
F F 0.0171 0.0103 'International Tables Vol C Tables 4.2.6.8 and 6.1.1.4'
P P 0.1023 0.0942 'International Tables Vol C Tables 4.2.6.8 and 6.1.1.4'
Pd Pd -0.9988 1.0072 'International Tables Vol C Tables 4.2.6.8 and 6.1.1.4'

loop_
_geom_angle_atom_site_label_1
_geom_angle_atom_site_label_2
_geom_angle_atom_site_label_3
_geom_angle
F3 B1 F1 107.47(14)
F3 B1 F2 107.72(15)
F1 B1 F2 107.39(14)
F3 B1 C29 113.74(15)
F1 B1 C29 110.17(15)
F2 B1 C29 110.11(14)
N1 C2 C3 122.89(17)
C2 C3 C4 118.75(17)
C5 C4 C3 118.62(17)
C6 C5 C4 119.22(17)
N1 C6 C5 122.74(17)
N2 C7 C8 122.21(16)
C9 C8 C7 119.23(17)
C8 C9 C10 119.05(17)
C11 C10 C9 118.40(17)
N2 C11 C10 123.22(17)
C17 C12 C13 118.74(16)
C17 C12 P1 121.14(13)
C13 C12 P1 120.03(13)
C14 C13 C12 120.24(17)
C15 C14 C13 120.33(17)
C14 C15 C16 119.71(17)
C17 C16 C15 119.99(17)
C16 C17 C12 120.97(17)
C23 C18 C19 118.76(16)
C23 C18 P1 123.39(13)
C19 C18 P1 117.66(13)
C20 C19 C18 120.58(16)
C21 C20 C19 120.08(17)
C20 C21 C22 119.80(17)
C21 C22 C23 120.48(17)
C22 C23 C18 120.27(16)
C25 C24 C29 120.22(16)
C25 C24 P1 118.09(13)
C29 C24 P1 121.44(13)
C26 C25 C24 121.09(17)
C27 C26 C25 119.74(17)
C26 C27 C28 119.30(17)
C27 C28 C29 123.22(17)
C28 C29 C24 116.40(16)
C28 C29 B1 115.18(15)
C24 C29 B1 128.32(15)
C6 N1 C2 117.77(16)
C6 N1 Pd1 125.47(12)
C2 N1 Pd1 116.76(12)
C11 N2 C7 117.83(15)
C11 N2 Pd1 116.05(11)
C7 N2 Pd1 125.77(12)
C12 P1 C18 101.04(8)
C12 P1 C24 106.69(8)
C18 P1 C24 107.63(8)
C12 P1 Pd1 113.90(6)
C18 P1 Pd1 113.68(6)
C24 P1 Pd1 112.97(6)
C1 Pd1 N1 86.95(6)
C1 Pd1 N2 172.57(6)
N1 Pd1 N2 89.60(5)
C1 Pd1 P1 87.81(5)
N1 Pd1 P1 169.92(4)
N2 Pd1 P1 96.56(4)

loop_
_geom_bond_atom_site_label_1
_geom_bond_atom_site_label_2
_geom_bond_distance
B1 F3 1.414(2)
B1 F1 1.424(2)
B1 F2 1.431(2)
B1 C29 1.643(3)
C1 Pd1 2.0523(17)
C2 N1 1.359(2)
C2 C3 1.389(3)
C3 C4 1.400(3)
C4 C5 1.393(3)
C5 C6 1.391(3)
C6 N1 1.350(2)
C7 N2 1.357(2)
C7 C8 1.397(2)
C8 C9 1.390(3)
C9 C10 1.397(3)
C10 C11 1.391(2)
C11 N2 1.354(2)
C12 C17 1.404(2)
C12 C13 1.407(2)
C12 P1 1.8425(17)
C13 C14 1.407(2)
C14 C15 1.393(3)
C15 C16 1.402(3)
C16 C17 1.396(3)
C18 C23 1.405(2)
C18 C19 1.414(2)
C18 P1 1.8466(17)
C19 C20 1.399(2)
C20 C21 1.396(3)
C21 C22 1.397(3)
C22 C23 1.401(2)
C24 C25 1.414(2)
C24 C29 1.431(2)
C24 P1 1.8571(18)
C25 C26 1.398(2)
C26 C27 1.391(3)
C27 C28 1.403(3)
C28 C29 1.411(2)
N1 Pd1 2.1310(15)
N2 Pd1 2.1647(14)
P1 Pd1 2.2551(7)

loop_
_geom_torsion_atom_site_label_1
_geom_torsion_atom_site_label_2
_geom_torsion_atom_site_label_3
_geom_torsion_atom_site_label_4
_geom_torsion
N1 C2 C3 C4 0.9(3)
C2 C3 C4 C5 -0.9(3)
C3 C4 C5 C6 0.2(3)
C4 C5 C6 N1 0.7(3)
N2 C7 C8 C9 1.0(3)
C7 C8 C9 C10 -2.5(3)
C8 C9 C10 C11 1.7(3)
C9 C10 C11 N2 0.7(3)
C17 C12 C13 C14 -0.1(3)
P1 C12 C13 C14 -176.55(14)
C12 C13 C14 C15 1.4(3)
C13 C14 C15 C16 -1.6(3)
C14 C15 C16 C17 0.5(3)
C15 C16 C17 C12 0.8(3)
C13 C12 C17 C16 -1.0(3)
P1 C12 C17 C16 175.45(14)
C23 C18 C19 C20 1.3(3)
P1 C18 C19 C20 -173.86(14)
C18 C19 C20 C21 -0.1(3)
C19 C20 C21 C22 -1.2(3)
C20 C21 C22 C23 1.1(3)
C21 C22 C23 C18 0.1(3)
C19 C18 C23 C22 -1.3(3)
P1 C18 C23 C22 173.55(14)
C29 C24 C25 C26 -0.6(3)
P1 C24 C25 C26 173.75(14)
C24 C25 C26 C27 0.9(3)
C25 C26 C27 C28 0.3(3)
C26 C27 C28 C29 -1.7(3)
C27 C28 C29 C24 1.9(3)
C27 C28 C29 B1 -174.74(16)
C25 C24 C29 C28 -0.7(2)
P1 C24 C29 C28 -174.89(12)
C25 C24 C29 B1 175.39(16)
P1 C24 C29 B1 1.2(2)
F3 B1 C29 C28 -159.30(15)
F1 B1 C29 C28 -38.6(2)
F2 B1 C29 C28 79.69(18)
F3 B1 C29 C24 24.5(2)
F1 B1 C29 C24 145.27(16)
F2 B1 C29 C24 -96.5(2)
C5 C6 N1 C2 -0.8(3)
C5 C6 N1 Pd1 178.61(13)
C3 C2 N1 C6 0.0(3)
C3 C2 N1 Pd1 -179.48(14)
C10 C11 N2 C7 -2.1(3)
C10 C11 N2 Pd1 171.44(14)
C8 C7 N2 C11 1.2(3)
C8 C7 N2 Pd1 -171.63(14)
C17 C12 P1 C18 -37.06(16)
C13 C12 P1 C18 139.36(14)
C17 C12 P1 C24 75.32(16)
C13 C12 P1 C24 -108.27(15)
C17 C12 P1 Pd1 -159.34(13)
C13 C12 P1 Pd1 17.08(16)
C23 C18 P1 C12 133.56(15)
C19 C18 P1 C12 -51.57(15)
C23 C18 P1 C24 21.90(18)
C19 C18 P1 C24 -163.22(13)
C23 C18 P1 Pd1 -104.01(15)
C19 C18 P1 Pd1 70.86(14)
C25 C24 P1 C12 -2.15(16)
C29 C24 P1 C12 172.12(13)
C25 C24 P1 C18 105.61(14)
C29 C24 P1 C18 -80.12(15)
C25 C24 P1 Pd1 -128.06(12)
C29 C24 P1 Pd1 46.22(15)
C6 N1 Pd1 C1 82.62(15)
C2 N1 Pd1 C1 -97.97(13)
C6 N1 Pd1 N2 -90.80(14)
C2 N1 Pd1 N2 88.61(13)
C6 N1 Pd1 P1 141.39(18)
C2 N1 Pd1 P1 -39.2(3)
C11 N2 Pd1 N1 89.81(13)
C7 N2 Pd1 N1 -97.20(14)
C11 N2 Pd1 P1 -98.19(12)
C7 N2 Pd1 P1 74.79(14)
C12 P1 Pd1 C1 -73.50(8)
C18 P1 Pd1 C1 171.48(8)
C24 P1 Pd1 C1 48.44(8)
C12 P1 Pd1 N1 -132.2(2)
C18 P1 Pd1 N1 112.8(2)
C24 P1 Pd1 N1 -10.3(2)
C12 P1 Pd1 N2 100.47(7)
C18 P1 Pd1 N2 -14.55(7)
C24 P1 Pd1 N2 -137.59(7)
